data_2101311
loop_
_publ_author_name
'Marsh, R. E.'
'Bernal, I.'

_publ_section_title
;
 More space-group changes
;
_journal_issue 3
_journal_name_full 'Acta Crystallographica Section B'
_journal_page_first 300
_journal_page_last 307
_journal_paper_doi 10.1107/S0108768194011857
_journal_volume 51
_journal_year 1995
_chemical_formula_moiety 'C6 H16 Co1 N4 O4,N O3'
_chemical_formula_sum 'C6 H16 Co N5 O7'
_symmetry_cell_setting orthorhombic
_symmetry_space_group_name_Hall 'A 2 -2a'
_symmetry_space_group_name_H-M 'A m a 2'
_cell_angle_alpha 90
_cell_angle_beta 90
_cell_angle_gamma 90
_cell_formula_units_Z 4
_cell_length_a 12.717
_cell_length_b 12.206
_cell_length_c 7.717
_cell_volume 1197.861
_diffrn_radiation_type Mo
_diffrn_radiation_wavelength 0.71073
_cod_data_source_file cr0484.cif
_cod_data_source_block cr0484f
_cod_original_formula_sum 'C6 H16 Co1 N5 O7'
_cod_database_code 2101311

loop_
_atom_site_label
_atom_site_fract_x
_atom_site_fract_y
_atom_site_fract_z
_atom_site_U_iso_or_equiv
Co .2500 .23090(10) .0 .0208(2)
O(1) .2500 .3238(7) -.2007(11) .037(3)
O(2) .2500 .1135(8) -.1629(14) .028(2)
O(3) .2500 .3117(6) -.4847(17) .080(5)
O(4) .2500 .0874(6) -.4499(8) .042(4)
O(5) .5000 .5000 .019(3) .166(7)
O(6) .4821(6) .4186(6) .2469(16) .130(3)
N(1) .0964(3) .2207(4) .0082(16) .0305(10)
N(2) .2500 .3581(8) .1543(14) .031(3)
N(3) .2500 .1273(9) .1873(15) .024(3)
N(5) .5000 .5000 .1741(12) .040(2)
C(1) .0667(6) .1503(6) .1582(11) .0382(17)
C(2) .1512(5) .0645(5) .1768(9) .0289(15)
C(5) .2500 .2710(10) -.3436(14) .039(3)
C(6) .2500 .1455(8) -.3211(14) .026(3)
H(N1a) .0724 .1906 -.0908 3.0
H(N1b) .0686 .2879 .0212 3.0
H(C1a) .0007 .1164 .1374 3.0
H(C1b) .0627 .1933 .2607 3.0
H(C2a) .1518 .0171 .0792 3.0
H(C2b) .1408 .0226 .2792 3.0
H(N2a) .2500 .4199 .0907 5.0
H(N2b) .1922 .3564 .2216 5.0
H(N3) .2500 .1573 .2938 3.0
